data_4002290
loop_
_publ_author_name
'Wang, Y.C.'
'DiSalvo, F.J.'

_publ_section_title
;
 Synthesis and characterization of Ba3 Bi6.67 Se13 and its filled variants
 Ba3 Bi6 Pb Se13 and Ba3 Bi6 Sn Se13
;
_journal_name_full 'Chemistry of Materials (1,1989-)'
_journal_page_first 1011
_journal_page_last 1017
_journal_volume 12
_journal_year 2000
_chemical_formula_sum 'Ba3 Bi6.67 Se13'
_space_group_IT_number 11
_symmetry_space_group_name_Hall '-P 2yb'
_symmetry_space_group_name_H-M 'P 1 21/m 1'
_cell_angle_alpha 90
_cell_angle_beta 90.72
_cell_angle_gamma 90
_cell_formula_units_Z 2
_cell_length_a 17.22279
_cell_length_b 4.2729
_cell_length_c 18.4659
_cell_volume 1358.822
_citation_journal_id_ASTM CMATEX
_cod_data_source_file Wang_CMATEX_2000_992.cif
_cod_data_source_block Ba3Bi6.67Se13
_cod_database_code 4002290

loop_
_symmetry_equiv_pos_as_xyz
x,y,z
-x,y+1/2,-z
-x,-y,-z
x,-y-1/2,z

loop_
_atom_site_label
_atom_site_type_symbol
_atom_site_fract_x
_atom_site_fract_y
_atom_site_fract_z
_atom_site_occupancy
_atom_site_U_iso_or_equiv
Bi6 Bi+3 0.6894 0.25 0.9581 1 0.0
Se2 Se-2 0.5779 0.25 0.8232 1 0.0
Se9 Se-2 0.3744 0.25 0.3342 1 0.0
Bi5 Bi+3 0.5092 0.25 0.119 1 0.0
Bi7 Bi+3 0.0117 0.25 0.7483 0.6667 0.0
Se13 Se-2 0.5739 0.25 0.487 1 0.0
Se8 Se-2 0.8127 0.25 0.056 1 0.0
Se11 Se-2 0.8695 0.25 0.2379 1 0.0
Bi4 Bi+3 0.1019 0.25 0.0285 1 0.0
Se7 Se-2 0.1022 0.25 0.2755 1 0.0
Ba1 Ba+2 0.2637 0.25 0.8246 1 0.0
Se1 Se-2 0.8047 0.25 0.5568 1 0.0
Se12 Se-2 0.6075 0.25 0.2336 1 0.0
Ba3 Ba+2 0.4811 0.25 0.6549 1 0.0
Se5 Se-2 0.2759 0.25 0.6425 1 0.0
Se3 Se-2 0.0408 0.25 0.5907 1 0.0
Se4 Se-2 0.9835 0.25 0.9034 1 0.0
Bi3 Bi+3 0.3268 0.25 0.4738 1 0.0
Ba2 Ba+2 0.75 0.25 0.7342 1 0.0
Bi2 Bi+3 0.0811 0.25 0.4226 1 0.0
Se10 Se-2 0.2334 0.25 0.1254 1 0.0
Bi1 Bi+3 0.8284 0.25 0.3803 1 0.0
Se6 Se-2 0.3935 0.25 0.964 1 0.0
